data_7032205
loop_
_publ_author_name
'Kolay, Siddhartha'
'Kumar, Mukesh'
'Wadawale, Amey'
'Das, Dasarathi'
'Jain, Vimal K.'

_publ_section_title
;
 Cyclopalladation of telluro ether ligands: synthesis, reactivity and
 structural characterization.
;
_journal_issue 42
_journal_name_full 'Dalton transactions (Cambridge, England : 2003)'
_journal_page_first 16056
_journal_page_last 16065
_journal_paper_doi 10.1039/c4dt02200a
_journal_volume 43
_journal_year 2014
_chemical_formula_sum 'C27 H32 Cl2 Pd Te2'
_chemical_formula_weight 789.03
_chemical_name_systematic
;
 ?
;
_space_group_IT_number 14
_symmetry_cell_setting monoclinic
_symmetry_Int_Tables_number 14
_symmetry_space_group_name_Hall '-P 2ybc'
_symmetry_space_group_name_H-M 'P 1 21/c 1'
_atom_sites_solution_hydrogens geom
_atom_sites_solution_primary direct
_atom_sites_solution_secondary difmap
_audit_creation_method SHELXL-97
_cell_angle_alpha 90.00
_cell_angle_beta 114.1030(10)
_cell_angle_gamma 90.00
_cell_formula_units_Z 4
_cell_length_a 12.8111(3)
_cell_length_b 19.8187(4)
_cell_length_c 12.0377(2)
_cell_measurement_reflns_used 9992
_cell_measurement_temperature 298(2)
_cell_measurement_theta_max 26.37
_cell_measurement_theta_min 2.69
_cell_volume 2789.89(10)
_computing_cell_refinement 'Bruker SAINT'
_computing_data_collection 'Bruker APEX2'
_computing_data_reduction 'Bruker SAINT'
_computing_molecular_graphics 'ORTEP-3 for Windows'
_computing_publication_material 'WinGX 1.7.01'
_computing_structure_refinement 'SHELXL-97 (Sheldrick, 1997)'
_computing_structure_solution SIR-92
_diffrn_ambient_temperature 298(2)
_diffrn_measured_fraction_theta_full 0.999
_diffrn_measured_fraction_theta_max 0.999
_diffrn_measurement_device_type 'Bruker APEX-II CCD'
_diffrn_measurement_method '\f and \w scans'
_diffrn_radiation_monochromator graphite
_diffrn_radiation_source 'sealed tube'
_diffrn_radiation_type MoK\a
_diffrn_radiation_wavelength 0.71073
_diffrn_reflns_av_R_equivalents 0.0258
_diffrn_reflns_av_unetI/netI 0.0152
_diffrn_reflns_limit_h_max 15
_diffrn_reflns_limit_h_min -16
_diffrn_reflns_limit_k_max 24
_diffrn_reflns_limit_k_min -24
_diffrn_reflns_limit_l_max 15
_diffrn_reflns_limit_l_min -15
_diffrn_reflns_number 38917
_diffrn_reflns_theta_full 26.39
_diffrn_reflns_theta_max 26.39
_diffrn_reflns_theta_min 1.74
_exptl_absorpt_coefficient_mu 2.920
_exptl_absorpt_correction_T_max 0.9714
_exptl_absorpt_correction_T_min 0.6853
_exptl_absorpt_correction_type multi-scan
_exptl_absorpt_process_details SADABS
_exptl_crystal_colour red
_exptl_crystal_density_diffrn 1.879
_exptl_crystal_density_method 'not measured'
_exptl_crystal_description block
_exptl_crystal_F_000 1512
_exptl_crystal_size_max 0.14
_exptl_crystal_size_mid 0.05
_exptl_crystal_size_min 0.01
_refine_diff_density_max 0.725
_refine_diff_density_min -0.435
_refine_diff_density_rms 0.127
_refine_ls_extinction_coef 0.00032(8)
_refine_ls_extinction_expression Fc^*^=kFc[1+0.001xFc^2^\l^3^/sin(2\q)]^-1/4^
_refine_ls_extinction_method SHELXL
_refine_ls_goodness_of_fit_ref 1.176
_refine_ls_hydrogen_treatment constr
_refine_ls_matrix_type full
_refine_ls_number_parameters 298
_refine_ls_number_reflns 5696
_refine_ls_number_restraints 0
_refine_ls_restrained_S_all 1.176
_refine_ls_R_factor_all 0.0297
_refine_ls_R_factor_gt 0.0238
_refine_ls_shift/su_max 0.001
_refine_ls_shift/su_mean 0.000
_refine_ls_structure_factor_coef Fsqd
_refine_ls_weighting_details 'calc w=1/[\s^2^(Fo^2^)+(0.0376P)^2^+2.4065P] where P=(Fo^2^+2Fc^2^)/3'
_refine_ls_weighting_scheme calc
_refine_ls_wR_factor_gt 0.0645
_refine_ls_wR_factor_ref 0.0755
_reflns_number_gt 5053
_reflns_number_total 5696
_reflns_threshold_expression >2sigma(I)
_cod_data_source_file c4dt02200a2.cif
_cod_data_source_block '[PdCl2{MesTe(CH2C6H2Me2-4,6)TeMes}](4)'
_cod_depositor_comments 'Adding full bibliography for 7032199--7032205.cif.'
_cod_original_sg_symbol_H-M 'P 21/c'
_cod_database_code 7032205

loop_
_symmetry_equiv_pos_as_xyz
'x, y, z'
'-x, y+1/2, -z+1/2'
'-x, -y, -z'
'x, -y-1/2, z-1/2'

loop_
_atom_site_label
_atom_site_type_symbol
_atom_site_fract_x
_atom_site_fract_y
_atom_site_fract_z
_atom_site_U_iso_or_equiv
_atom_site_adp_type
_atom_site_occupancy
_atom_site_symmetry_multiplicity
_atom_site_calc_flag
_atom_site_refinement_flags
C1 C 0.4142(3) 0.31801(19) 0.3131(4) 0.0484(9) Uani 1 1 d .
C2 C 0.4127(4) 0.2491(2) 0.2858(5) 0.0615(11) Uani 1 1 d .
C3 C 0.4787(4) 0.2062(2) 0.3792(6) 0.0749(14) Uani 1 1 d .
H3 H 0.4790 0.1604 0.3625 0.090 Uiso 1 1 calc R
C4 C 0.5433(4) 0.2282(3) 0.4944(6) 0.0767(14) Uani 1 1 d .
C5 C 0.5478(4) 0.2971(3) 0.5173(5) 0.0671(12) Uani 1 1 d .
H5 H 0.5948 0.3129 0.5944 0.080 Uiso 1 1 calc R
C6 C 0.4842(3) 0.3431(2) 0.4286(4) 0.0516(9) Uani 1 1 d .
C7 C 0.3471(5) 0.2193(3) 0.1624(6) 0.0869(18) Uani 1 1 d .
H7A H 0.3775 0.1756 0.1580 0.130 Uiso 1 1 calc R
H7B H 0.3536 0.2483 0.1015 0.130 Uiso 1 1 calc R
H7C H 0.2680 0.2151 0.1484 0.130 Uiso 1 1 calc R
C8 C 0.6109(6) 0.1795(3) 0.5942(7) 0.119(3) Uani 1 1 d .
H8A H 0.5813 0.1795 0.6557 0.179 Uiso 1 1 calc R
H8B H 0.6898 0.1930 0.6296 0.179 Uiso 1 1 calc R
H8C H 0.6049 0.1349 0.5608 0.179 Uiso 1 1 calc R
C9 C 0.4975(4) 0.4166(2) 0.4642(5) 0.0652(12) Uani 1 1 d .
H9A H 0.4419 0.4285 0.4953 0.098 Uiso 1 1 calc R
H9B H 0.4862 0.4437 0.3942 0.098 Uiso 1 1 calc R
H9C H 0.5730 0.4242 0.5258 0.098 Uiso 1 1 calc R
C10 C 0.1530(3) 0.33585(17) 0.0998(3) 0.0409(8) Uani 1 1 d .
C11 C 0.0994(3) 0.31615(17) 0.1753(3) 0.0423(8) Uani 1 1 d .
C12 C -0.0124(3) 0.2918(2) 0.1212(4) 0.0541(10) Uani 1 1 d .
H12 H -0.0482 0.2782 0.1709 0.065 Uiso 1 1 calc R
C13 C -0.0719(4) 0.2872(2) -0.0043(5) 0.0632(12) Uani 1 1 d .
C14 C -0.0158(4) 0.3068(2) -0.0751(4) 0.0622(12) Uani 1 1 d .
H14 H -0.0547 0.3037 -0.1592 0.075 Uiso 1 1 calc R
C15 C 0.0965(4) 0.33107(18) -0.0274(3) 0.0496(9) Uani 1 1 d .
C16 C 0.1553(3) 0.32104(17) 0.3107(3) 0.0428(8) Uani 1 1 d .
H16A H 0.2306 0.3007 0.3391 0.051 Uiso 1 1 calc R
H16B H 0.1109 0.2952 0.3445 0.051 Uiso 1 1 calc R
C17 C 0.1510(5) 0.3511(2) -0.1124(4) 0.0680(13) Uani 1 1 d .
H17A H 0.0985 0.3425 -0.1949 0.102 Uiso 1 1 calc R
H17B H 0.2194 0.3252 -0.0939 0.102 Uiso 1 1 calc R
H17C H 0.1696 0.3982 -0.1026 0.102 Uiso 1 1 calc R
C18 C -0.1941(4) 0.2629(3) -0.0625(6) 0.102(2) Uani 1 1 d .
H18A H -0.2449 0.3009 -0.0821 0.153 Uiso 1 1 calc R
H18B H -0.2091 0.2338 -0.0069 0.153 Uiso 1 1 calc R
H18C H -0.2060 0.2384 -0.1355 0.153 Uiso 1 1 calc R
C19 C -0.0063(3) 0.43808(17) 0.3232(3) 0.0387(7) Uani 1 1 d .
C20 C -0.0473(3) 0.42360(18) 0.4121(3) 0.0446(8) Uani 1 1 d .
C21 C -0.1623(4) 0.4363(2) 0.3838(4) 0.0539(10) Uani 1 1 d .
H21 H -0.1907 0.4273 0.4420 0.065 Uiso 1 1 calc R
C22 C -0.2354(3) 0.4616(2) 0.2728(4) 0.0528(10) Uani 1 1 d .
C23 C -0.1930(3) 0.4718(2) 0.1853(4) 0.0477(9) Uani 1 1 d .
H23 H -0.2429 0.4864 0.1085 0.057 Uiso 1 1 calc R
C24 C -0.0785(3) 0.46093(17) 0.2075(3) 0.0399(7) Uani 1 1 d .
C25 C 0.0267(4) 0.3941(2) 0.5360(4) 0.0592(11) Uani 1 1 d .
H25A H -0.0171 0.3910 0.5842 0.089 Uiso 1 1 calc R
H25B H 0.0917 0.4228 0.5763 0.089 Uiso 1 1 calc R
H25C H 0.0522 0.3499 0.5258 0.089 Uiso 1 1 calc R
C26 C -0.3581(4) 0.4794(3) 0.2470(6) 0.0870(17) Uani 1 1 d .
H26A H -0.3877 0.4475 0.2868 0.130 Uiso 1 1 calc R
H26B H -0.4033 0.4780 0.1608 0.130 Uiso 1 1 calc R
H26C H -0.3610 0.5239 0.2770 0.130 Uiso 1 1 calc R
C27 C -0.0417(3) 0.4747(2) 0.1061(3) 0.0478(9) Uani 1 1 d .
H27A H -0.0090 0.5191 0.1158 0.072 Uiso 1 1 calc R
H27B H -0.1067 0.4720 0.0294 0.072 Uiso 1 1 calc R
H27C H 0.0143 0.4419 0.1083 0.072 Uiso 1 1 calc R
Cl1 Cl 0.35259(9) 0.55198(6) 0.16288(11) 0.0586(3) Uani 1 1 d .
Cl2 Cl 0.19096(9) 0.58444(5) 0.32320(9) 0.0513(2) Uani 1 1 d .
Pd1 Pd 0.25456(2) 0.489039(13) 0.25459(2) 0.03559(8) Uani 1 1 d .
Te1 Te 0.31454(2) 0.385967(12) 0.16959(2) 0.04465(8) Uani 1 1 d .
Te2 Te 0.172878(19) 0.423369(12) 0.379148(19) 0.03944(8) Uani 1 1 d .

loop_
_atom_site_aniso_label
_atom_site_aniso_U_11
_atom_site_aniso_U_22
_atom_site_aniso_U_33
_atom_site_aniso_U_23
_atom_site_aniso_U_13
_atom_site_aniso_U_12
C1 0.0358(18) 0.046(2) 0.064(2) -0.0029(18) 0.0201(17) 0.0059(15)
C2 0.047(2) 0.051(2) 0.085(3) -0.013(2) 0.025(2) 0.0060(18)
C3 0.061(3) 0.045(2) 0.113(4) 0.001(3) 0.030(3) 0.015(2)
C4 0.062(3) 0.068(3) 0.094(4) 0.020(3) 0.025(3) 0.019(2)
C5 0.052(2) 0.068(3) 0.070(3) 0.002(2) 0.013(2) 0.011(2)
C6 0.0363(19) 0.051(2) 0.065(2) -0.0028(19) 0.0178(18) 0.0042(16)
C7 0.077(3) 0.063(3) 0.105(4) -0.034(3) 0.021(3) 0.015(3)
C8 0.117(6) 0.084(4) 0.130(6) 0.045(4) 0.024(5) 0.031(4)
C9 0.048(2) 0.059(3) 0.069(3) -0.012(2) 0.005(2) 0.000(2)
C10 0.0412(18) 0.0339(17) 0.0445(19) -0.0009(14) 0.0142(15) 0.0025(14)
C11 0.0446(19) 0.0304(16) 0.049(2) 0.0017(14) 0.0157(16) 0.0047(14)
C12 0.046(2) 0.043(2) 0.071(3) -0.0003(19) 0.022(2) -0.0002(17)
C13 0.051(2) 0.046(2) 0.078(3) -0.009(2) 0.011(2) 0.0000(19)
C14 0.066(3) 0.045(2) 0.052(2) -0.0098(18) -0.001(2) 0.011(2)
C15 0.064(2) 0.0336(18) 0.045(2) -0.0018(15) 0.0152(18) 0.0100(17)
C16 0.0447(19) 0.0384(18) 0.051(2) 0.0091(15) 0.0256(17) 0.0060(15)
C17 0.107(4) 0.051(2) 0.044(2) -0.0015(18) 0.030(2) 0.004(2)
C18 0.051(3) 0.107(5) 0.120(5) -0.023(4) 0.006(3) -0.014(3)
C19 0.0397(18) 0.0389(17) 0.0419(18) -0.0011(14) 0.0211(15) 0.0001(14)
C20 0.053(2) 0.0399(18) 0.048(2) -0.0016(15) 0.0279(18) -0.0045(16)
C21 0.062(2) 0.056(2) 0.059(2) -0.0111(19) 0.041(2) -0.0097(19)
C22 0.045(2) 0.054(2) 0.067(3) -0.0124(19) 0.030(2) -0.0091(17)
C23 0.0401(19) 0.049(2) 0.051(2) -0.0023(17) 0.0158(17) -0.0010(16)
C24 0.0424(18) 0.0370(17) 0.0427(18) -0.0009(14) 0.0198(15) -0.0010(14)
C25 0.077(3) 0.062(3) 0.049(2) 0.0036(19) 0.037(2) -0.005(2)
C26 0.053(3) 0.117(5) 0.102(4) -0.018(4) 0.043(3) -0.001(3)
C27 0.047(2) 0.056(2) 0.0392(19) 0.0091(16) 0.0169(16) 0.0073(17)
Cl1 0.0581(6) 0.0567(6) 0.0706(6) 0.0092(5) 0.0362(5) -0.0082(5)
Cl2 0.0547(5) 0.0446(5) 0.0573(6) -0.0030(4) 0.0256(5) 0.0057(4)
Pd1 0.03219(14) 0.03625(15) 0.03730(14) 0.00219(10) 0.01314(11) -0.00021(10)
Te1 0.04524(15) 0.04440(14) 0.05057(15) -0.00436(10) 0.02595(11) -0.00121(10)
Te2 0.03981(13) 0.04417(14) 0.03401(13) 0.00339(9) 0.01472(10) -0.00010(9)

loop_
_atom_type_symbol
_atom_type_description
_atom_type_scat_dispersion_real
_atom_type_scat_dispersion_imag
_atom_type_scat_source
C C 0.0033 0.0016 'International Tables Vol C Tables 4.2.6.8 and 6.1.1.4'
H H 0.0000 0.0000 'International Tables Vol C Tables 4.2.6.8 and 6.1.1.4'
Cl Cl 0.1484 0.1585 'International Tables Vol C Tables 4.2.6.8 and 6.1.1.4'
Pd Pd -0.9988 1.0072 'International Tables Vol C Tables 4.2.6.8 and 6.1.1.4'
Te Te -0.5308 1.6751 'International Tables Vol C Tables 4.2.6.8 and 6.1.1.4'

loop_
_geom_angle_atom_site_label_1
_geom_angle_atom_site_label_2
_geom_angle_atom_site_label_3
_geom_angle
C6 C1 C2 121.3(4)
C6 C1 Te1 120.3(3)
C2 C1 Te1 118.3(3)
C3 C2 C1 117.4(4)
C3 C2 C7 118.2(4)
C1 C2 C7 124.3(4)
C4 C3 C2 123.0(5)
C4 C3 H3 118.5
C2 C3 H3 118.5
C3 C4 C5 118.3(5)
C3 C4 C8 121.2(6)
C5 C4 C8 120.5(6)
C6 C5 C4 121.9(5)
C6 C5 H5 119.0
C4 C5 H5 119.0
C5 C6 C1 117.9(4)
C5 C6 C9 116.9(4)
C1 C6 C9 125.2(4)
C2 C7 H7A 109.5
C2 C7 H7B 109.5
H7A C7 H7B 109.5
C2 C7 H7C 109.5
H7A C7 H7C 109.5
H7B C7 H7C 109.5
C4 C8 H8A 109.5
C4 C8 H8B 109.5
H8A C8 H8B 109.5
C4 C8 H8C 109.5
H8A C8 H8C 109.5
H8B C8 H8C 109.5
C6 C9 H9A 109.5
C6 C9 H9B 109.5
H9A C9 H9B 109.5
C6 C9 H9C 109.5
H9A C9 H9C 109.5
H9B C9 H9C 109.5
C11 C10 C15 121.2(3)
C11 C10 Te1 121.9(3)
C15 C10 Te1 116.4(3)
C12 C11 C10 118.4(4)
C12 C11 C16 118.4(4)
C10 C11 C16 123.2(3)
C13 C12 C11 122.2(4)
C13 C12 H12 118.9
C11 C12 H12 118.9
C14 C13 C12 117.5(4)
C14 C13 C18 120.5(5)
C12 C13 C18 122.0(5)
C13 C14 C15 123.6(4)
C13 C14 H14 118.2
C15 C14 H14 118.2
C14 C15 C10 117.1(4)
C14 C15 C17 119.7(4)
C10 C15 C17 123.2(4)
C11 C16 Te2 113.9(2)
C11 C16 H16A 108.8
Te2 C16 H16A 108.8
C11 C16 H16B 108.8
Te2 C16 H16B 108.8
H16A C16 H16B 107.7
C15 C17 H17A 109.5
C15 C17 H17B 109.5
H17A C17 H17B 109.5
C15 C17 H17C 109.5
H17A C17 H17C 109.5
H17B C17 H17C 109.5
C13 C18 H18A 109.5
C13 C18 H18B 109.5
H18A C18 H18B 109.5
C13 C18 H18C 109.5
H18A C18 H18C 109.5
H18B C18 H18C 109.5
C24 C19 C20 121.8(3)
C24 C19 Te2 123.3(3)
C20 C19 Te2 114.9(3)
C21 C20 C19 117.7(4)
C21 C20 C25 118.9(3)
C19 C20 C25 123.4(4)
C22 C21 C20 122.5(4)
C22 C21 H21 118.8
C20 C21 H21 118.8
C21 C22 C23 118.0(4)
C21 C22 C26 121.5(4)
C23 C22 C26 120.5(4)
C22 C23 C24 122.7(4)
C22 C23 H23 118.7
C24 C23 H23 118.7
C19 C24 C23 117.2(3)
C19 C24 C27 124.7(3)
C23 C24 C27 118.1(3)
C20 C25 H25A 109.5
C20 C25 H25B 109.5
H25A C25 H25B 109.5
C20 C25 H25C 109.5
H25A C25 H25C 109.5
H25B C25 H25C 109.5
C22 C26 H26A 109.5
C22 C26 H26B 109.5
H26A C26 H26B 109.5
C22 C26 H26C 109.5
H26A C26 H26C 109.5
H26B C26 H26C 109.5
C24 C27 H27A 109.5
C24 C27 H27B 109.5
H27A C27 H27B 109.5
C24 C27 H27C 109.5
H27A C27 H27C 109.5
H27B C27 H27C 109.5
Cl2 Pd1 Cl1 93.85(4)
Cl2 Pd1 Te2 85.30(3)
Cl1 Pd1 Te2 172.31(3)
Cl2 Pd1 Te1 177.01(3)
Cl1 Pd1 Te1 85.97(3)
Te2 Pd1 Te1 95.278(11)
C10 Te1 C1 100.76(14)
C10 Te1 Pd1 97.38(9)
C1 Te1 Pd1 110.96(10)
C19 Te2 C16 94.41(13)
C19 Te2 Pd1 113.44(9)
C16 Te2 Pd1 105.18(9)

loop_
_geom_bond_atom_site_label_1
_geom_bond_atom_site_label_2
_geom_bond_distance
C1 C6 1.402(6)
C1 C2 1.404(6)
C1 Te1 2.151(4)
C2 C3 1.387(7)
C2 C7 1.497(7)
C3 C4 1.364(8)
C3 H3 0.9300
C4 C5 1.390(7)
C4 C8 1.509(7)
C5 C6 1.387(6)
C5 H5 0.9300
C6 C9 1.508(6)
C7 H7A 0.9600
C7 H7B 0.9600
C7 H7C 0.9600
C8 H8A 0.9600
C8 H8B 0.9600
C8 H8C 0.9600
C9 H9A 0.9600
C9 H9B 0.9600
C9 H9C 0.9600
C10 C11 1.399(5)
C10 C15 1.405(5)
C10 Te1 2.135(4)
C11 C12 1.395(5)
C11 C16 1.493(5)
C12 C13 1.390(6)
C12 H12 0.9300
C13 C14 1.376(7)
C13 C18 1.510(6)
C14 C15 1.399(6)
C14 H14 0.9300
C15 C17 1.508(6)
C16 Te2 2.166(4)
C16 H16A 0.9700
C16 H16B 0.9700
C17 H17A 0.9600
C17 H17B 0.9600
C17 H17C 0.9600
C18 H18A 0.9600
C18 H18B 0.9600
C18 H18C 0.9600
C19 C24 1.396(5)
C19 C20 1.400(5)
C19 Te2 2.133(3)
C20 C21 1.393(6)
C20 C25 1.520(6)
C21 C22 1.375(6)
C21 H21 0.9300
C22 C23 1.383(6)
C22 C26 1.514(6)
C23 C24 1.396(5)
C23 H23 0.9300
C24 C27 1.503(5)
C25 H25A 0.9600
C25 H25B 0.9600
C25 H25C 0.9600
C26 H26A 0.9600
C26 H26B 0.9600
C26 H26C 0.9600
C27 H27A 0.9600
C27 H27B 0.9600
C27 H27C 0.9600
Cl1 Pd1 2.3419(10)
Cl2 Pd1 2.3389(9)
Pd1 Te2 2.5137(3)
Pd1 Te1 2.5402(3)

loop_
_geom_torsion_atom_site_label_1
_geom_torsion_atom_site_label_2
_geom_torsion_atom_site_label_3
_geom_torsion_atom_site_label_4
_geom_torsion
C6 C1 C2 C3 3.2(7)
Te1 C1 C2 C3 179.2(4)
C6 C1 C2 C7 -175.3(5)
Te1 C1 C2 C7 0.7(6)
C1 C2 C3 C4 0.3(8)
C7 C2 C3 C4 178.9(5)
C2 C3 C4 C5 -3.6(9)
C2 C3 C4 C8 178.1(6)
C3 C4 C5 C6 3.5(8)
C8 C4 C5 C6 -178.2(6)
C4 C5 C6 C1 -0.1(7)
C4 C5 C6 C9 -179.3(5)
C2 C1 C6 C5 -3.3(6)
Te1 C1 C6 C5 -179.1(3)
C2 C1 C6 C9 175.8(4)
Te1 C1 C6 C9 -0.1(6)
C15 C10 C11 C12 -0.4(5)
Te1 C10 C11 C12 171.7(3)
C15 C10 C11 C16 -179.3(3)
Te1 C10 C11 C16 -7.2(5)
C10 C11 C12 C13 -0.7(6)
C16 C11 C12 C13 178.3(4)
C11 C12 C13 C14 1.0(6)
C11 C12 C13 C18 -178.1(4)
C12 C13 C14 C15 -0.3(6)
C18 C13 C14 C15 178.8(4)
C13 C14 C15 C10 -0.6(6)
C13 C14 C15 C17 179.8(4)
C11 C10 C15 C14 1.0(5)
Te1 C10 C15 C14 -171.5(3)
C11 C10 C15 C17 -179.4(4)
Te1 C10 C15 C17 8.1(5)
C12 C11 C16 Te2 -107.1(3)
C10 C11 C16 Te2 71.8(4)
C24 C19 C20 C21 -3.5(5)
Te2 C19 C20 C21 176.0(3)
C24 C19 C20 C25 175.7(4)
Te2 C19 C20 C25 -4.9(5)
C19 C20 C21 C22 0.5(6)
C25 C20 C21 C22 -178.6(4)
C20 C21 C22 C23 2.9(6)
C20 C21 C22 C26 -175.9(4)
C21 C22 C23 C24 -3.6(6)
C26 C22 C23 C24 175.2(4)
C20 C19 C24 C23 2.8(5)
Te2 C19 C24 C23 -176.6(3)
C20 C19 C24 C27 -177.3(3)
Te2 C19 C24 C27 3.2(5)
C22 C23 C24 C19 0.8(6)
C22 C23 C24 C27 -179.0(4)
C11 C10 Te1 C1 52.5(3)
C15 C10 Te1 C1 -135.1(3)
C11 C10 Te1 Pd1 -60.5(3)
C15 C10 Te1 Pd1 111.9(3)
C6 C1 Te1 C10 -133.7(3)
C2 C1 Te1 C10 50.4(3)
C6 C1 Te1 Pd1 -31.4(3)
C2 C1 Te1 Pd1 152.7(3)
Cl2 Pd1 Te1 C10 -47.7(6)
Cl1 Pd1 Te1 C10 -134.38(10)
Te2 Pd1 Te1 C10 53.23(10)
Cl2 Pd1 Te1 C1 -152.3(6)
Cl1 Pd1 Te1 C1 121.07(11)
Te2 Pd1 Te1 C1 -51.31(11)
C24 C19 Te2 C16 -87.2(3)
C20 C19 Te2 C16 93.4(3)
C24 C19 Te2 Pd1 21.5(3)
C20 C19 Te2 Pd1 -158.0(2)
C11 C16 Te2 C19 68.0(3)
C11 C16 Te2 Pd1 -47.7(3)
Cl2 Pd1 Te2 C19 60.38(10)
Cl1 Pd1 Te2 C19 144.3(2)
Te1 Pd1 Te2 C19 -116.67(10)
Cl2 Pd1 Te2 C16 162.18(11)
Cl1 Pd1 Te2 C16 -113.9(3)
Te1 Pd1 Te2 C16 -14.88(10)
